data_4330841
loop_
_publ_author_name
'Matthew J. Polinski'
'Shuao Wang'
'Evgeny V. Alekseev'
'Justin N. Cross'
'Wulf Depmeier'
'Thomas E. Albrecht-Schmitt'

_publ_section_title
;
 Effect of pH and Reaction Time on the Structures of Early Lanthanide(III)
 Borate Perchlorates
;
_journal_name_full 'Inorganic Chemistry'
_journal_page_first 11541
_journal_page_last 11548
_journal_paper_doi 10.1021/ic301421e
_journal_volume 51
_journal_year 2012
_chemical_formula_moiety Sm[B8O10(OH)6(H2O)(ClO4)]0.5H2O
_chemical_formula_sum 'B8 Cl O21.5 Sm'
_chemical_formula_weight 616.28
_chemical_name_common 'Samarium(III) Octaborate Perchlorate'
_chemical_name_systematic
; 
 ? 
;
_space_group_IT_number 14
_symmetry_cell_setting monoclinic
_symmetry_space_group_name_Hall '-P 2yn'
_symmetry_space_group_name_H-M 'P 1 21/n 1'
_atom_sites_solution_hydrogens none
_atom_sites_solution_primary direct
_atom_sites_solution_secondary difmap
_audit_creation_method SHELXL-97
_cell_angle_alpha 90.00
_cell_angle_beta 97.216(3)
_cell_angle_gamma 90.00
_cell_formula_units_Z 4
_cell_length_a 9.791(3)
_cell_length_b 8.205(2)
_cell_length_c 21.227(6)
_cell_measurement_reflns_used 3933
_cell_measurement_temperature 100(2)
_cell_measurement_theta_max 28.34
_cell_measurement_theta_min 1.93
_cell_volume 1691.8(8)
_computing_cell_refinement 'Smart Saint'
_computing_data_collection Smart
_computing_data_reduction SAINT
_computing_molecular_graphics 'SHELXP-91 (Sheldrick, 1997)'
_computing_publication_material 'SHELXCIF-97 (Sheldrick, 2000)'
_computing_structure_refinement 'SHELXL-97 (Sheldrick, 2008)'
_computing_structure_solution 'SHELXS-97 (Sheldrick, 2008)'
_diffrn_ambient_temperature 100(2)
_diffrn_detector_area_resol_mean 0
_diffrn_measured_fraction_theta_full 'ACTA 50'
_diffrn_measured_fraction_theta_max 0.932
_diffrn_measurement_device_type 'BRUKER apex II'
_diffrn_measurement_method '0.5 wide w/ exposures'
_diffrn_radiation_monochromator 'Quazar Optics'
_diffrn_radiation_source 'Imus microfocused'
_diffrn_radiation_type MoK\a
_diffrn_radiation_wavelength 0.71073
_diffrn_reflns_av_R_equivalents 0.0546
_diffrn_reflns_av_sigmaI/netI 0.0525
_diffrn_reflns_limit_h_max 13
_diffrn_reflns_limit_h_min -12
_diffrn_reflns_limit_k_max 10
_diffrn_reflns_limit_k_min -10
_diffrn_reflns_limit_l_max 25
_diffrn_reflns_limit_l_min -28
_diffrn_reflns_number 15702
_diffrn_reflns_theta_full 'ACTA 50'
_diffrn_reflns_theta_max 28.34
_diffrn_reflns_theta_min 1.93
_exptl_absorpt_coefficient_mu 3.743
_exptl_absorpt_correction_T_max 0.981
_exptl_absorpt_correction_T_min 0.760
_exptl_absorpt_correction_type numerical
_exptl_absorpt_process_details SHELTXPREP
_exptl_crystal_colour Colorless
_exptl_crystal_density_diffrn 2.420
_exptl_crystal_description Tablet
_exptl_crystal_F_000 1164
_exptl_crystal_size_max 0.078
_exptl_crystal_size_mid 0.061
_exptl_crystal_size_min 0.005
_refine_diff_density_max 1.899
_refine_diff_density_min -3.002
_refine_diff_density_rms 0.240
_refine_ls_extinction_method none
_refine_ls_goodness_of_fit_ref 1.122
_refine_ls_hydrogen_treatment none
_refine_ls_matrix_type full
_refine_ls_number_parameters 309
_refine_ls_number_reflns 3933
_refine_ls_number_restraints 12
_refine_ls_restrained_S_all 1.120
_refine_ls_R_factor_all 0.0618
_refine_ls_R_factor_gt 0.0444
_refine_ls_shift/su_max 0.002
_refine_ls_shift/su_mean 0.000
_refine_ls_structure_factor_coef Fsqd
_refine_ls_weighting_details 'calc w=1/[\s^2^(Fo^2^)+(0.0333P)^2^+18.7846P] where P=(Fo^2^+2Fc^2^)/3'
_refine_ls_weighting_scheme calc
_refine_ls_wR_factor_gt 0.0989
_refine_ls_wR_factor_ref 0.1052
_reflns_number_gt 3165
_reflns_number_total 3933
_reflns_threshold_expression >2sigma(I)
_cod_data_source_file ic301421e_si_002_05.cif
_cod_data_source_block SmBClO-1
_cod_original_formula_sum 'B8 Cl O21.50 Sm'
_cod_database_code 4330841

loop_
_symmetry_equiv_pos_as_xyz
'x, y, z'
'-x+1/2, y+1/2, -z+1/2'
'-x, -y, -z'
'x-1/2, -y-1/2, z-1/2'

loop_
_atom_site_label
_atom_site_type_symbol
_atom_site_fract_x
_atom_site_fract_y
_atom_site_fract_z
_atom_site_U_iso_or_equiv
_atom_site_adp_type
_atom_site_occupancy
_atom_site_symmetry_multiplicity
_atom_site_calc_flag
_atom_site_refinement_flags
Sm1 Sm 1.48617(3) 0.44950(4) 0.699095(16) 0.00757(10) Uani 1 1 d .
Cl1A Cl 1.5091(2) 0.3271(2) 0.86861(9) 0.0150(6) Uani 0.906(7) 1 d P
Cl1B Cl 1.606(2) 0.380(2) 0.8724(9) 0.015(6) Uani 0.094(7) 1 d P
O12 O 1.2392(4) 0.4637(5) 0.7251(2) 0.0089(9) Uani 1 1 d .
O11 O 1.7467(4) 0.4632(5) 0.7237(2) 0.0090(9) Uani 1 1 d .
O10 O 1.3736(4) 0.1690(5) 0.7190(2) 0.0085(9) Uani 1 1 d .
O9 O 1.3228(5) 0.3698(6) 0.6044(2) 0.0137(10) Uani 1 1 d .
O8 O 1.6107(5) 0.1716(5) 0.7217(2) 0.0099(9) Uani 1 1 d .
O7 O 1.3547(4) 0.7018(5) 0.7514(2) 0.0083(9) Uani 1 1 d .
O6 O 1.6461(4) 0.7046(5) 0.7463(2) 0.0091(9) Uani 1 1 d .
O5 O 1.5988(5) 0.3550(6) 0.6040(2) 0.0133(10) Uani 1 1 d .
O4 O 1.5186(5) 0.4305(6) 0.8131(2) 0.0142(10) Uani 1 1 d .
O3A O 1.3807(8) 0.2422(9) 0.8596(3) 0.038(2) Uani 0.912(13) 1 d P
O3B O 1.732(6) 0.480(7) 0.875(3) 0.017(15) Uani 0.088(13) 1 d PU
O2 O 1.6237(7) 0.2119(7) 0.8733(3) 0.0328(15) Uani 1 1 d .
O1 O 1.5183(6) 0.4257(7) 0.9238(3) 0.0241(12) Uani 1 1 d .
O21 O 1.5038(4) -0.0643(5) 0.7640(2) 0.0092(9) Uani 1 1 d .
O20 O 1.4782(5) -0.0174(5) 0.6514(2) 0.0123(10) Uani 1 1 d .
O19 O 1.9357(5) 0.3044(6) 0.5502(2) 0.0144(10) Uani 1 1 d .
O18 O 1.8511(4) 0.3137(5) 0.6485(2) 0.0090(9) Uani 1 1 d .
O17 O 1.4619(5) 0.6676(6) 0.6279(2) 0.0175(11) Uani 1 1 d .
O16 O 1.0926(4) 0.3269(5) 0.6458(2) 0.0095(9) Uani 1 1 d .
O15 O 1.6649(5) 0.3115(8) 0.4993(2) 0.0269(13) Uani 1 1 d .
O14 O 1.4341(5) 0.3357(8) 0.5113(2) 0.0256(13) Uani 1 1 d .
O13 O 1.1904(5) 0.3367(8) 0.5051(2) 0.0260(13) Uani 1 1 d .
B1 B 1.2355(8) 0.6160(8) 0.7529(4) 0.0086(14) Uani 1 1 d .
B2 B 1.4903(7) 0.0618(9) 0.7116(3) 0.0102(14) Uani 1 1 d U
B8 B 1.7666(8) 0.6173(8) 0.7504(4) 0.0087(14) Uani 1 1 d .
B7 B 1.8600(7) 0.3522(9) 0.7161(4) 0.0081(14) Uani 1 1 d .
B6 B 1.1205(7) 0.3554(8) 0.7145(4) 0.0077(14) Uani 1 1 d .
B5 B 1.9606(8) 0.3146(9) 0.6147(4) 0.0120(15) Uani 1 1 d .
B4 B 1.3163(8) 0.3474(11) 0.5400(4) 0.0166(17) Uani 1 1 d .
B3 B 1.5684(8) 0.3353(10) 0.5395(4) 0.0148(16) Uani 1 1 d .
O1W O 1.2756(12) 0.0235(13) 0.5505(6) 0.029(3) Uani 0.50 1 d P

loop_
_atom_site_aniso_label
_atom_site_aniso_U_11
_atom_site_aniso_U_22
_atom_site_aniso_U_33
_atom_site_aniso_U_23
_atom_site_aniso_U_13
_atom_site_aniso_U_12
Sm1 0.00723(16) 0.00421(15) 0.01131(18) 0.00052(14) 0.00133(11) -0.00001(13)
Cl1A 0.0230(13) 0.0105(9) 0.0111(10) 0.0016(7) 0.0012(7) 0.0003(8)
Cl1B 0.019(12) 0.010(9) 0.016(10) 0.003(7) 0.004(7) 0.006(7)
O12 0.007(2) 0.002(2) 0.018(2) 0.0013(18) 0.0035(18) -0.0011(17)
O11 0.006(2) 0.003(2) 0.018(2) -0.0012(19) -0.0011(17) -0.0007(17)
O10 0.006(2) 0.006(2) 0.014(2) 0.0020(18) 0.0008(18) 0.0023(17)
O9 0.011(2) 0.017(2) 0.013(3) -0.001(2) 0.0010(19) -0.0024(19)
O8 0.010(2) 0.006(2) 0.014(2) 0.0018(18) 0.0000(18) -0.0028(17)
O7 0.008(2) 0.002(2) 0.016(2) -0.0010(17) 0.0033(18) 0.0007(16)
O6 0.007(2) 0.004(2) 0.016(2) -0.0016(18) 0.0027(18) 0.0019(16)
O5 0.008(2) 0.017(2) 0.014(3) 0.001(2) -0.0017(18) 0.0009(19)
O4 0.020(2) 0.012(2) 0.011(3) 0.0033(19) 0.001(2) 0.001(2)
O3A 0.047(4) 0.048(5) 0.020(4) -0.002(3) 0.009(3) -0.034(4)
O3B 0.017(15) 0.017(15) 0.017(15) 0.0000(10) 0.002(2) 0.0000(10)
O2 0.053(4) 0.027(3) 0.017(3) 0.004(2) -0.002(3) 0.026(3)
O1 0.037(3) 0.020(3) 0.015(3) -0.003(2) 0.001(2) 0.000(2)
O21 0.007(2) 0.003(2) 0.017(2) 0.0032(18) 0.0007(17) 0.0003(17)
O20 0.017(2) 0.007(2) 0.013(2) 0.0002(18) 0.0027(19) -0.0008(18)
O19 0.011(2) 0.019(3) 0.013(3) -0.001(2) 0.0004(19) 0.0007(19)
O18 0.008(2) 0.007(2) 0.012(2) -0.0014(18) 0.0008(18) 0.0002(17)
O17 0.029(3) 0.009(2) 0.014(3) 0.001(2) 0.000(2) 0.003(2)
O16 0.007(2) 0.008(2) 0.014(2) -0.0018(18) 0.0035(18) 0.0019(17)
O15 0.016(3) 0.054(4) 0.012(3) -0.004(3) 0.005(2) 0.000(3)
O14 0.009(2) 0.056(4) 0.011(3) -0.004(3) 0.000(2) -0.003(3)
O13 0.012(3) 0.052(4) 0.014(3) -0.004(3) 0.002(2) -0.006(3)
B1 0.014(4) 0.001(3) 0.009(4) 0.000(3) -0.005(3) 0.001(3)
B2 0.010(2) 0.008(2) 0.012(2) 0.0024(17) 0.0016(17) 0.0005(17)
B8 0.010(3) 0.003(3) 0.014(4) -0.004(3) 0.004(3) -0.003(3)
B7 0.009(3) 0.005(3) 0.011(4) 0.001(3) 0.002(3) -0.001(3)
B6 0.007(3) 0.003(3) 0.014(4) 0.000(3) 0.005(3) 0.000(3)
B5 0.013(4) 0.004(3) 0.020(4) 0.003(3) 0.003(3) 0.006(3)
B4 0.013(4) 0.022(4) 0.014(4) 0.004(3) 0.000(3) -0.003(3)
B3 0.010(4) 0.018(4) 0.017(4) 0.000(3) 0.004(3) -0.002(3)
O1W 0.032(6) 0.018(6) 0.036(7) 0.002(5) -0.002(5) 0.002(5)

loop_
_atom_type_symbol
_atom_type_description
_atom_type_scat_dispersion_real
_atom_type_scat_dispersion_imag
_atom_type_scat_source
B B 0.0013 0.0007 'International Tables Vol C Tables 4.2.6.8 and 6.1.1.4'
O O 0.0106 0.0060 'International Tables Vol C Tables 4.2.6.8 and 6.1.1.4'
Cl Cl 0.1484 0.1585 'International Tables Vol C Tables 4.2.6.8 and 6.1.1.4'
Sm Sm -0.1638 3.4418 'International Tables Vol C Tables 4.2.6.8 and 6.1.1.4'

loop_
_geom_angle_atom_site_label_1
_geom_angle_atom_site_label_2
_geom_angle_atom_site_label_3
_geom_angle
_geom_angle_site_symmetry_1
_geom_angle_site_symmetry_3
O17 Sm1 O4 133.64(17) . .
O17 Sm1 O9 71.15(17) . .
O4 Sm1 O9 141.62(16) . .
O17 Sm1 O5 74.86(17) . .
O4 Sm1 O5 139.84(15) . .
O9 Sm1 O5 65.03(15) . .
O17 Sm1 O11 96.72(17) . .
O4 Sm1 O11 78.11(16) . .
O9 Sm1 O11 134.67(15) . .
O5 Sm1 O11 69.64(15) . .
O17 Sm1 O12 94.75(16) . .
O4 Sm1 O12 78.10(16) . .
O9 Sm1 O12 69.93(15) . .
O5 Sm1 O12 134.77(15) . .
O11 Sm1 O12 155.27(15) . .
O17 Sm1 O8 142.97(16) . .
O4 Sm1 O8 76.02(15) . .
O9 Sm1 O8 99.03(15) . .
O5 Sm1 O8 68.83(15) . .
O11 Sm1 O8 64.26(14) . .
O12 Sm1 O8 115.81(14) . .
O17 Sm1 O10 140.36(16) . .
O4 Sm1 O10 77.60(15) . .
O9 Sm1 O10 69.98(15) . .
O5 Sm1 O10 95.38(15) . .
O11 Sm1 O10 116.06(14) . .
O12 Sm1 O10 64.78(14) . .
O8 Sm1 O10 52.76(14) . .
O17 Sm1 O6 69.90(16) . .
O4 Sm1 O6 71.54(15) . .
O9 Sm1 O6 141.04(15) . .
O5 Sm1 O6 103.86(15) . .
O11 Sm1 O6 51.37(13) . .
O12 Sm1 O6 113.67(14) . .
O8 Sm1 O6 111.76(14) . .
O10 Sm1 O6 148.45(14) . .
O17 Sm1 O7 70.63(16) . .
O4 Sm1 O7 69.61(15) . .
O9 Sm1 O7 103.75(15) . .
O5 Sm1 O7 145.47(14) . .
O11 Sm1 O7 113.15(14) . .
O12 Sm1 O7 51.12(13) . .
O8 Sm1 O7 145.02(14) . .
O10 Sm1 O7 111.78(14) . .
O6 Sm1 O7 63.21(13) . .
Cl1B Cl1A O1 74.6(10) . .
Cl1B Cl1A O3A 174.4(10) . .
O1 Cl1A O3A 110.6(4) . .
Cl1B Cl1A O2 65.1(10) . .
O1 Cl1A O2 110.2(4) . .
O3A Cl1A O2 110.4(5) . .
Cl1B Cl1A O4 70.7(10) . .
O1 Cl1A O4 109.3(3) . .
O3A Cl1A O4 108.5(4) . .
O2 Cl1A O4 107.7(3) . .
Cl1A Cl1B O2 72.1(11) . .
Cl1A Cl1B O3B 171(3) . .
O2 Cl1B O3B 117(3) . .
Cl1A Cl1B O4 68.0(10) . .
O2 Cl1B O4 110.0(13) . .
O3B Cl1B O4 106(3) . .
Cl1A Cl1B O1 64.0(10) . .
O2 Cl1B O1 108.2(13) . .
O3B Cl1B O1 112(3) . .
O4 Cl1B O1 102.7(11) . .
B1 O12 B6 123.6(5) . .
B1 O12 Sm1 102.1(4) . .
B6 O12 Sm1 134.2(4) . .
B8 O11 B7 122.9(5) . .
B8 O11 Sm1 102.1(4) . .
B7 O11 Sm1 135.0(4) . .
B1 O10 B2 121.4(5) 2_746 .
B1 O10 Sm1 136.4(4) 2_746 .
B2 O10 Sm1 99.3(4) . .
B4 O9 Sm1 141.5(4) . .
B8 O8 B2 120.9(5) 2_846 .
B8 O8 Sm1 138.0(4) 2_846 .
B2 O8 Sm1 99.3(4) . .
B1 O7 B6 121.5(5) . 2_756
B1 O7 Sm1 93.8(4) . .
B6 O7 Sm1 142.7(4) 2_756 .
B8 O6 B7 119.5(5) . 2_856
B8 O6 Sm1 94.1(4) . .
B7 O6 Sm1 141.1(4) 2_856 .
B3 O5 Sm1 140.1(4) . .
Cl1A O4 Cl1B 41.2(8) . .
Cl1A O4 Sm1 146.5(3) . .
Cl1B O4 Sm1 148.9(8) . .
Cl1B O2 Cl1A 42.7(8) . .
Cl1A O1 Cl1B 41.4(8) . .
B6 O21 B2 121.6(5) 2_746 .
B6 O21 B7 115.8(5) 2_746 2_846
B2 O21 B7 120.5(5) . 2_846
B5 O18 B7 124.2(5) . .
B5 O16 B6 122.3(5) 1_455 .
B4 O14 B3 128.1(6) . .
O10 B1 O7 124.5(6) 2_756 .
O10 B1 O12 122.7(6) 2_756 .
O7 B1 O12 112.8(6) . .
O20 B2 O10 113.0(5) . .
O20 B2 O8 112.4(6) . .
O10 B2 O8 103.7(5) . .
O20 B2 O21 109.7(5) . .
O10 B2 O21 109.3(5) . .
O8 B2 O21 108.4(5) . .
O8 B8 O6 124.5(6) 2_856 .
O8 B8 O11 123.5(6) 2_856 .
O6 B8 O11 112.0(6) . .
O6 B7 O11 112.0(5) 2_846 .
O6 B7 O18 110.9(5) 2_846 .
O11 B7 O18 106.9(5) . .
O6 B7 O21 108.6(5) 2_846 2_856
O11 B7 O21 110.0(5) . 2_856
O18 B7 O21 108.3(5) . 2_856
O12 B6 O7 111.7(5) . 2_746
O12 B6 O16 107.3(5) . .
O7 B6 O16 110.8(5) 2_746 .
O12 B6 O21 110.2(5) . 2_756
O7 B6 O21 108.5(5) 2_746 2_756
O16 B6 O21 108.3(5) . 2_756
O18 B5 O19 118.3(6) . .
O18 B5 O16 120.1(7) . 1_655
O19 B5 O16 121.6(6) . 1_655
O13 B4 O14 120.6(7) . .
O13 B4 O9 118.5(7) . .
O14 B4 O9 120.9(6) . .
O15 B3 O5 124.1(7) . .
O15 B3 O14 115.3(7) . .
O5 B3 O14 120.7(6) . .

loop_
_geom_bond_atom_site_label_1
_geom_bond_atom_site_label_2
_geom_bond_distance
_geom_bond_site_symmetry_2
Sm1 O17 2.335(5) .
Sm1 O4 2.405(5) .
Sm1 O9 2.493(5) .
Sm1 O5 2.541(5) .
Sm1 O11 2.541(4) .
Sm1 O12 2.550(4) .
Sm1 O8 2.602(4) .
Sm1 O10 2.609(4) .
Sm1 O6 2.728(4) .
Sm1 O7 2.745(4) .
Cl1A Cl1B 1.04(2) .
Cl1A O1 1.416(6) .
Cl1A O3A 1.429(7) .
Cl1A O2 1.461(6) .
Cl1A O4 1.465(5) .
Cl1B O2 1.392(18) .
Cl1B O3B 1.47(6) .
Cl1B O4 1.491(19) .
Cl1B O1 1.519(19) .
O12 B1 1.384(8) .
O12 B6 1.457(8) .
O11 B8 1.389(8) .
O11 B7 1.459(8) .
O10 B1 1.359(9) 2_746
O10 B2 1.465(8) .
O9 B4 1.374(10) .
O8 B8 1.347(9) 2_846
O8 B2 1.478(8) .
O7 B1 1.367(9) .
O7 B6 1.459(8) 2_756
O6 B8 1.374(9) .
O6 B7 1.456(8) 2_856
O5 B3 1.372(10) .
O21 B6 1.505(8) 2_746
O21 B2 1.513(8) .
O21 B7 1.512(8) 2_846
O20 B2 1.426(9) .
O19 B5 1.363(10) .
O18 B5 1.362(9) .
O18 B7 1.462(9) .
O16 B5 1.379(9) 1_455
O16 B6 1.467(9) .
O15 B3 1.366(9) .
O14 B4 1.373(10) .
O14 B3 1.375(9) .
O13 B4 1.358(9) .
B1 O10 1.359(9) 2_756
B8 O8 1.347(9) 2_856
B7 O6 1.456(8) 2_846
B7 O21 1.512(8) 2_856
B6 O7 1.459(8) 2_746
B6 O21 1.505(8) 2_756
B5 O16 1.379(9) 1_655
